data_7227612
loop_
_publ_author_name
'Caus\`a, Mauro'
'Centore, Roberto'

_publ_section_title
;
 Actual and virtual structures in molecular crystals
;
_journal_issue 9
_journal_name_full CrystEngComm
_journal_page_first 1320
_journal_paper_doi 10.1039/C7CE00075H
_journal_volume 19
_journal_year 2017
_chemical_formula_moiety 'C7 H8 N4 O2'
_chemical_formula_sum 'C7 H8 N4 O2'
_chemical_formula_weight 180.17
_chemical_melting_point 471
_chemical_name_systematic
;
 N-(nicotinoamido)urea
;
_space_group_IT_number 14
_symmetry_cell_setting monoclinic
_symmetry_space_group_name_Hall '-P 2ybc'
_symmetry_space_group_name_H-M 'P 1 21/c 1'
_atom_sites_solution_hydrogens geom
_atom_sites_solution_primary direct
_atom_sites_solution_secondary difmap
_audit_creation_method SHELXL-97
_audit_update_record
;
2016-11-13 deposited with the CCDC.
2017-02-01 downloaded from the CCDC.
;
_cell_angle_alpha 90.00
_cell_angle_beta 91.18(2)
_cell_angle_gamma 90.00
_cell_formula_units_Z 4
_cell_length_a 4.580(2)
_cell_length_b 9.633(3)
_cell_length_c 19.017(5)
_cell_measurement_reflns_used 185
_cell_measurement_temperature 173(2)
_cell_measurement_theta_max 23.165
_cell_measurement_theta_min 3.725
_cell_volume 838.8(5)
_computing_cell_refinement
;
Dirax/lsq (Duisenberg et al., 2000)
;
_computing_data_collection 'Collect (Nonius BV, 1997-2000)'
_computing_data_reduction
;
EvalCCD (Duisenberg & Schreurs 1990-2000)
;
_computing_molecular_graphics
;
Ortep-3 for Windows (Farrugia, 1997) and 
Mercury (Macrae <i>et al.</i>, 2006)
;
_computing_publication_material 'WinGX (Farrugia, 2012)'
_computing_structure_refinement 'SHELXL-97 (Sheldrick, 2008)'
_computing_structure_solution 'SIR97 (Altomare at al, 1999)'
_diffrn_ambient_temperature 173(2)
_diffrn_detector 'CCD plate'
_diffrn_detector_area_resol_mean 9
_diffrn_detector_type
;
Bruker-Nonius 95mm CCD camera on \k-goniostat
;
_diffrn_measured_fraction_theta_full 0.975
_diffrn_measured_fraction_theta_max 0.975
_diffrn_measurement_device 'four-circle diffractometer'
_diffrn_measurement_device_type 'Bruker-Nonius KappaCCD'
_diffrn_measurement_method
;
CCD rotation images, thick slices
;
_diffrn_radiation_monochromator graphite
_diffrn_radiation_probe x-ray
_diffrn_radiation_source 'normal-focus sealed tube'
_diffrn_radiation_type MoK\a
_diffrn_radiation_wavelength 0.71073
_diffrn_reflns_av_R_equivalents 0.0406
_diffrn_reflns_av_sigmaI/netI 0.0472
_diffrn_reflns_limit_h_max 5
_diffrn_reflns_limit_h_min -5
_diffrn_reflns_limit_k_max 11
_diffrn_reflns_limit_k_min -12
_diffrn_reflns_limit_l_max 24
_diffrn_reflns_limit_l_min -24
_diffrn_reflns_number 6862
_diffrn_reflns_theta_full 27.55
_diffrn_reflns_theta_max 27.55
_diffrn_reflns_theta_min 3.85
_exptl_absorpt_coefficient_mu 0.109
_exptl_absorpt_correction_T_max 0.9913
_exptl_absorpt_correction_T_min 0.9474
_exptl_absorpt_correction_type multi-scan
_exptl_absorpt_process_details
;
 SADABS (Bruker, 2000)
;
_exptl_crystal_colour colourless
_exptl_crystal_density_diffrn 1.427
_exptl_crystal_density_method 'not measured'
_exptl_crystal_description prism
_exptl_crystal_F_000 376
_exptl_crystal_recrystallization_method 'Re-crystallisation from solvent: ethanol'
_exptl_crystal_size_max 0.50
_exptl_crystal_size_mid 0.10
_exptl_crystal_size_min 0.08
_refine_diff_density_max 0.239
_refine_diff_density_min -0.235
_refine_diff_density_rms 0.052
_refine_ls_extinction_method none
_refine_ls_goodness_of_fit_ref 1.083
_refine_ls_hydrogen_treatment mixed
_refine_ls_matrix_type full
_refine_ls_number_parameters 130
_refine_ls_number_reflns 1878
_refine_ls_number_restraints 0
_refine_ls_restrained_S_all 1.083
_refine_ls_R_factor_all 0.0777
_refine_ls_R_factor_gt 0.0460
_refine_ls_shift/su_max 0.000
_refine_ls_shift/su_mean 0.000
_refine_ls_structure_factor_coef Fsqd
_refine_ls_weighting_details 'calc w=1/[\s^2^(Fo^2^)+(0.0406P)^2^+0.3540P] where P=(Fo^2^+2Fc^2^)/3'
_refine_ls_weighting_scheme calc
_refine_ls_wR_factor_gt 0.0981
_refine_ls_wR_factor_ref 0.1099
_reflns_number_gt 1325
_reflns_number_total 1878
_reflns_threshold_expression I>2sigma(I)
_cod_data_source_file c7ce00075h2.cif
_cod_data_source_block smcbznico_lt
_cod_depositor_comments 'Adding full bibliography for 7227611--7227612.cif.'
_cod_database_code 7227612

loop_
_symmetry_equiv_pos_as_xyz
'x, y, z'
'-x, y+1/2, -z+1/2'
'-x, -y, -z'
'x, -y-1/2, z-1/2'

loop_
_atom_site_label
_atom_site_type_symbol
_atom_site_fract_x
_atom_site_fract_y
_atom_site_fract_z
_atom_site_U_iso_or_equiv
_atom_site_adp_type
_atom_site_occupancy
_atom_site_symmetry_multiplicity
_atom_site_calc_flag
_atom_site_refinement_flags
C1 C 1.0584(4) 0.0102(2) 0.86868(10) 0.0277(5) Uani 1 1 d .
H1 H 1.1712 -0.0056 0.9104 0.033 Uiso 1 1 calc R
C2 C 0.8706(4) 0.1214(2) 0.86691(10) 0.0278(5) Uani 1 1 d .
H2 H 0.8540 0.1806 0.9066 0.033 Uiso 1 1 calc R
C3 C 0.7062(4) 0.1458(2) 0.80636(10) 0.0231(4) Uani 1 1 d .
H3 H 0.5777 0.2231 0.8033 0.028 Uiso 1 1 calc R
C4 C 0.7324(4) 0.05537(19) 0.75021(9) 0.0190(4) Uani 1 1 d .
C5 C 0.9259(4) -0.05446(19) 0.75713(10) 0.0226(4) Uani 1 1 d .
H5 H 0.9422 -0.1170 0.7188 0.027 Uiso 1 1 calc R
C6 C 0.5586(4) 0.06670(19) 0.68327(9) 0.0190(4) Uani 1 1 d .
C7 C 0.5134(4) 0.18298(19) 0.53751(10) 0.0203(4) Uani 1 1 d .
N1 N 1.0905(3) -0.07736(17) 0.81453(8) 0.0264(4) Uani 1 1 d .
N2 N 0.5022(3) 0.19692(17) 0.66155(8) 0.0211(4) Uani 1 1 d .
H2N H 0.622(4) 0.269(2) 0.6757(10) 0.025 Uiso 1 1 d .
N3 N 0.3618(3) 0.21705(17) 0.59653(8) 0.0212(4) Uani 1 1 d .
H3N H 0.182(5) 0.198(2) 0.5954(10) 0.025 Uiso 1 1 d .
N4 N 0.3488(4) 0.16961(19) 0.47872(9) 0.0266(4) Uani 1 1 d .
H4A H 0.156(5) 0.159(2) 0.4822(11) 0.032 Uiso 1 1 d .
H4B H 0.434(5) 0.137(2) 0.4407(12) 0.032 Uiso 1 1 d .
O1 O 0.4710(3) -0.03748(14) 0.65195(7) 0.0263(3) Uani 1 1 d .
O2 O 0.7814(3) 0.17548(16) 0.53885(7) 0.0313(4) Uani 1 1 d .

loop_
_atom_site_aniso_label
_atom_site_aniso_U_11
_atom_site_aniso_U_22
_atom_site_aniso_U_33
_atom_site_aniso_U_23
_atom_site_aniso_U_13
_atom_site_aniso_U_12
C1 0.0255(10) 0.0314(12) 0.0259(11) 0.0029(9) -0.0035(8) -0.0014(8)
C2 0.0310(11) 0.0288(12) 0.0235(10) -0.0059(9) 0.0004(8) -0.0022(9)
C3 0.0248(10) 0.0180(10) 0.0264(10) -0.0015(8) 0.0003(7) 0.0008(7)
C4 0.0178(9) 0.0170(10) 0.0224(10) 0.0008(8) 0.0020(7) -0.0026(7)
C5 0.0226(10) 0.0209(11) 0.0243(10) -0.0012(8) 0.0032(7) -0.0002(7)
C6 0.0161(9) 0.0214(11) 0.0196(9) -0.0026(7) 0.0041(7) -0.0012(7)
C7 0.0166(9) 0.0196(10) 0.0247(10) 0.0014(8) 0.0002(7) -0.0021(7)
N1 0.0249(9) 0.0252(9) 0.0289(9) 0.0035(7) -0.0009(7) 0.0028(7)
N2 0.0202(8) 0.0209(9) 0.0219(8) -0.0014(7) -0.0041(6) -0.0004(6)
N3 0.0131(8) 0.0312(10) 0.0193(8) -0.0006(7) -0.0027(6) 0.0001(6)
N4 0.0170(8) 0.0431(11) 0.0196(9) -0.0021(8) 0.0002(6) -0.0008(7)
O1 0.0306(7) 0.0231(8) 0.0253(7) -0.0039(6) 0.0013(5) -0.0060(6)
O2 0.0132(7) 0.0495(10) 0.0311(8) -0.0046(7) 0.0000(5) -0.0009(6)

loop_
_atom_type_symbol
_atom_type_description
_atom_type_scat_dispersion_real
_atom_type_scat_dispersion_imag
_atom_type_scat_source
C C 0.0033 0.0016 'International Tables Vol C Tables 4.2.6.8 and 6.1.1.4'
H H 0.0000 0.0000 'International Tables Vol C Tables 4.2.6.8 and 6.1.1.4'
N N 0.0061 0.0033 'International Tables Vol C Tables 4.2.6.8 and 6.1.1.4'
O O 0.0106 0.0060 'International Tables Vol C Tables 4.2.6.8 and 6.1.1.4'

loop_
_geom_angle_atom_site_label_1
_geom_angle_atom_site_label_2
_geom_angle_atom_site_label_3
_geom_angle
_geom_angle_publ_flag
N1 C1 C2 123.36(18) no
N1 C1 H1 118.3 no
C2 C1 H1 118.3 no
C1 C2 C3 118.87(18) no
C1 C2 H2 120.6 no
C3 C2 H2 120.6 no
C2 C3 C4 118.71(18) no
C2 C3 H3 120.6 no
C4 C3 H3 120.6 no
C5 C4 C3 118.22(17) no
C5 C4 C6 117.81(16) no
C3 C4 C6 123.95(16) no
N1 C5 C4 123.69(18) no
N1 C5 H5 118.2 no
C4 C5 H5 118.2 no
O1 C6 N2 123.65(16) no
O1 C6 C4 121.10(17) no
N2 C6 C4 115.23(15) no
O2 C7 N4 123.73(18) no
O2 C7 N3 121.26(16) no
N4 C7 N3 114.81(16) no
C5 N1 C1 117.12(17) no
C6 N2 N3 118.95(15) no
C6 N2 H2N 120.2(12) no
N3 N2 H2N 114.6(12) no
C7 N3 N2 117.39(15) no
C7 N3 H3N 115.9(14) no
N2 N3 H3N 115.1(14) no
C7 N4 H4A 119.2(14) no
C7 N4 H4B 117.6(14) no
H4A N4 H4B 118(2) no

loop_
_geom_bond_atom_site_label_1
_geom_bond_atom_site_label_2
_geom_bond_distance
_geom_bond_publ_flag
C1 N1 1.341(3) no
C1 C2 1.374(3) no
C1 H1 0.9500 no
C2 C3 1.383(3) no
C2 H2 0.9500 no
C3 C4 1.385(3) no
C3 H3 0.9500 no
C4 C5 1.385(3) no
C4 C6 1.492(2) no
C5 N1 1.332(2) no
C5 H5 0.9500 no
C6 O1 1.230(2) no
C6 N2 1.344(2) no
C7 O2 1.229(2) no
C7 N4 1.342(2) no
C7 N3 1.372(2) no
N2 N3 1.396(2) no
N2 H2N 0.92(2) no
N3 H3N 0.85(2) no
N4 H4A 0.89(2) no
N4 H4B 0.89(2) no

loop_
_geom_torsion_atom_site_label_1
_geom_torsion_atom_site_label_2
_geom_torsion_atom_site_label_3
_geom_torsion_atom_site_label_4
_geom_torsion
_geom_torsion_publ_flag
N1 C1 C2 C3 -0.3(3) no
C1 C2 C3 C4 1.3(3) no
C2 C3 C4 C5 -0.9(3) no
C2 C3 C4 C6 177.33(17) no
C3 C4 C5 N1 -0.7(3) no
C6 C4 C5 N1 -179.00(17) no
C5 C4 C6 O1 35.5(2) no
C3 C4 C6 O1 -142.75(19) no
C5 C4 C6 N2 -145.84(17) no
C3 C4 C6 N2 35.9(2) no
C4 C5 N1 C1 1.7(3) no
C2 C1 N1 C5 -1.2(3) no
O1 C6 N2 N3 -6.6(3) no
C4 C6 N2 N3 174.76(15) no
O2 C7 N3 N2 -21.3(3) no
N4 C7 N3 N2 163.50(16) no
C6 N2 N3 C7 -67.9(2) no
